data_7105509
loop_
_publ_author_name
'Duhovi\'c, Selma'
'Khan, Saeed'
'Diaconescu, Paula L.'

_publ_section_title
;
 In situ generation of uranium alkyl complexes
;
_journal_issue 19
_journal_name_full 'Chemical Communications'
_journal_page_first 3390
_journal_page_last 3392
_journal_paper_doi 10.1039/b927264j
_journal_volume 46
_journal_year 2010
_chemical_formula_moiety 'C38 H48 I N3 U, 0.5(C14 H12)'
_chemical_formula_sum 'C45 H54 I N3 U'
_chemical_formula_weight 1001.84
_chemical_name_systematic
;
?
;
_space_group_IT_number 14
_symmetry_cell_setting monoclinic
_symmetry_space_group_name_Hall '-P 2ybc'
_symmetry_space_group_name_H-M 'P 1 21/c 1'
_atom_sites_solution_hydrogens geom
_atom_sites_solution_primary direct
_atom_sites_solution_secondary difmap
_audit_creation_method SHELXL-97
_cell_angle_alpha 90.00
_cell_angle_beta 95.235(2)
_cell_angle_gamma 90.00
_cell_formula_units_Z 4
_cell_length_a 11.3927(15)
_cell_length_b 13.9847(19)
_cell_length_c 25.077(3)
_cell_measurement_reflns_used 2841
_cell_measurement_temperature 100(2)
_cell_measurement_theta_max 20.68
_cell_measurement_theta_min 3.72
_cell_volume 3978.7(9)
_computing_cell_refinement 'Bruker SMART'
_computing_data_collection 'Bruker SMART'
_computing_data_reduction 'Bruker SAINT'
_computing_molecular_graphics 'Bruker SHELXTL'
_computing_publication_material 'Bruker SHELXTL'
_computing_structure_refinement 'SHELXL-97 (Sheldrick, 2008)'
_computing_structure_solution 'SHELXS-97 (Sheldrick, 2008)'
_diffrn_ambient_temperature 100(2)
_diffrn_measured_fraction_theta_full 0.994
_diffrn_measured_fraction_theta_max 0.994
_diffrn_measurement_device_type 'CCD area detector'
_diffrn_measurement_method 'phi and omega scans'
_diffrn_radiation_monochromator graphite
_diffrn_radiation_source 'fine-focus sealed tube'
_diffrn_radiation_type MoK\a
_diffrn_radiation_wavelength 0.71073
_diffrn_reflns_av_R_equivalents 0.0829
_diffrn_reflns_av_sigmaI/netI 0.0747
_diffrn_reflns_limit_h_max 13
_diffrn_reflns_limit_h_min -13
_diffrn_reflns_limit_k_max 16
_diffrn_reflns_limit_k_min -16
_diffrn_reflns_limit_l_max 29
_diffrn_reflns_limit_l_min -29
_diffrn_reflns_number 25937
_diffrn_reflns_theta_full 24.43
_diffrn_reflns_theta_max 24.43
_diffrn_reflns_theta_min 3.72
_exptl_absorpt_coefficient_mu 4.890
_exptl_absorpt_correction_T_max 0.8284
_exptl_absorpt_correction_T_min 0.6157
_exptl_absorpt_correction_type multi-scan
_exptl_absorpt_process_details 'Sadabs (Bruker)'
_exptl_crystal_colour orange
_exptl_crystal_density_diffrn 1.673
_exptl_crystal_density_method 'not measured'
_exptl_crystal_description block
_exptl_crystal_F_000 1960
_exptl_crystal_size_max 0.09
_exptl_crystal_size_mid 0.04
_exptl_crystal_size_min 0.04
_refine_diff_density_max 0.765
_refine_diff_density_min -0.849
_refine_diff_density_rms 0.150
_refine_ls_extinction_method none
_refine_ls_goodness_of_fit_ref 1.004
_refine_ls_hydrogen_treatment constr
_refine_ls_matrix_type full
_refine_ls_number_parameters 459
_refine_ls_number_reflns 6513
_refine_ls_number_restraints 0
_refine_ls_restrained_S_all 1.004
_refine_ls_R_factor_all 0.0723
_refine_ls_R_factor_gt 0.0398
_refine_ls_shift/su_max 0.002
_refine_ls_shift/su_mean 0.000
_refine_ls_structure_factor_coef Fsqd
_refine_ls_weighting_details 'calc w=1/[\s^2^(Fo^2^)+(0.0245P)^2^+5.6329P] where P=(Fo^2^+2Fc^2^)/3'
_refine_ls_weighting_scheme calc
_refine_ls_wR_factor_gt 0.0679
_refine_ls_wR_factor_ref 0.0771
_reflns_number_gt 4748
_reflns_number_total 6513
_reflns_threshold_expression >2sigma(I)
_cod_data_source_file b927264j.txt
_cod_data_source_block 1py-UI(CH2Ph)
_cod_depositor_comments
;
The following automatic conversions were performed:
'_symmetry_cell_setting' value 'Monoclinic' changed to 'monoclinic'
according to '/home/saulius/struct/CIF-dictionaries/cif_core.dic'
dictionary named 'cif_core.dic' version 2.4.1 from 2010-06-29.

Automatic conversion script
Id: cif_fix_enum 1527 2010-12-29 10:47:43Z saulius 
;
_cod_original_sg_symbol_H-M 'P 21/c'
_cod_database_code 7105509

loop_
_symmetry_equiv_pos_as_xyz
'x, y, z'
'-x, y+1/2, -z+1/2'
'-x, -y, -z'
'x, -y-1/2, z-1/2'

loop_
_atom_site_label
_atom_site_type_symbol
_atom_site_fract_x
_atom_site_fract_y
_atom_site_fract_z
_atom_site_U_iso_or_equiv
_atom_site_adp_type
_atom_site_occupancy
_atom_site_symmetry_multiplicity
_atom_site_calc_flag
_atom_site_refinement_flags
_atom_site_disorder_assembly
_atom_site_disorder_group
C1S C 0.9882(10) 0.3730(8) 0.5288(4) 0.064(3) Uani 1 1 d . . .
C2S C 0.9746(10) 0.2918(8) 0.4981(5) 0.076(3) Uani 1 1 d . . .
H2S H 0.9978 0.2919 0.4627 0.091 Uiso 1 1 calc R . .
C3S C 0.9262(9) 0.2077(7) 0.5189(4) 0.059(3) Uani 1 1 d . . .
H3S H 0.9144 0.1521 0.4973 0.071 Uiso 1 1 calc R . .
C4S C 0.8972(9) 0.2081(7) 0.5701(4) 0.058(3) Uani 1 1 d . . .
H4S H 0.8659 0.1519 0.5847 0.070 Uiso 1 1 calc R . .
C5S C 0.9127(10) 0.2893(8) 0.6012(5) 0.068(3) Uani 1 1 d . . .
H5S H 0.8901 0.2891 0.6367 0.082 Uiso 1 1 calc R . .
C6S C 0.9597(10) 0.3692(9) 0.5815(5) 0.080(3) Uani 1 1 d . . .
H6S H 0.9735 0.4235 0.6039 0.095 Uiso 1 1 calc R . .
C7S C 1.0414(10) 0.4661(8) 0.5089(6) 0.098(5) Uani 1 1 d . . .
H7S1 H 1.1239 0.4760 0.5089 0.147 Uiso 1 1 calc R . .
U1 U 0.29276(2) 0.260249(17) 0.370459(10) 0.01793(9) Uani 1 1 d . . .
I1 I 0.06660(5) 0.36837(4) 0.33920(2) 0.03337(15) Uani 1 1 d . . .
N1 N 0.2448(5) 0.1286(4) 0.4129(2) 0.0166(13) Uani 1 1 d . . .
N2 N 0.2896(5) 0.2781(4) 0.4689(2) 0.0181(13) Uani 1 1 d . . .
N3 N 0.3836(5) 0.3887(4) 0.4031(2) 0.0178(13) Uani 1 1 d . . .
C6 C 0.4307(6) 0.1977(5) 0.3065(3) 0.0230(18) Uani 1 1 d . . .
H6A H 0.5058 0.2334 0.3067 0.028 Uiso 1 1 calc R . .
H6B H 0.4442 0.1279 0.3086 0.028 Uiso 1 1 calc R . .
C7 C 0.3414(6) 0.2269(5) 0.2649(3) 0.0215(17) Uani 1 1 d . . .
C8 C 0.3398(7) 0.3199(5) 0.2416(3) 0.0267(19) Uani 1 1 d . . .
H8A H 0.4033 0.3626 0.2508 0.032 Uiso 1 1 calc R . .
C9 C 0.2475(7) 0.3489(5) 0.2060(3) 0.0282(19) Uani 1 1 d . . .
H9A H 0.2492 0.4108 0.1904 0.034 Uiso 1 1 calc R . .
C10 C 0.1524(7) 0.2895(6) 0.1924(3) 0.030(2) Uani 1 1 d . . .
H10A H 0.0905 0.3101 0.1671 0.036 Uiso 1 1 calc R . .
C11 C 0.1475(7) 0.1998(5) 0.2159(3) 0.0279(19) Uani 1 1 d . . .
H11A H 0.0817 0.1591 0.2074 0.034 Uiso 1 1 calc R . .
C12 C 0.2398(7) 0.1709(5) 0.2517(3) 0.0237(18) Uani 1 1 d . . .
H12A H 0.2347 0.1101 0.2683 0.028 Uiso 1 1 calc R . .
C13 C 0.2258(6) 0.0457(5) 0.3785(3) 0.0185(16) Uani 1 1 d . . .
C14 C 0.1131(6) 0.0312(5) 0.3517(3) 0.0190(17) Uani 1 1 d . . .
C15 C 0.1004(7) -0.0410(5) 0.3115(3) 0.0277(19) Uani 1 1 d . . .
H15A H 0.0259 -0.0510 0.2921 0.033 Uiso 1 1 calc R . .
C16 C 0.1945(7) -0.0962(5) 0.3006(3) 0.0286(19) Uani 1 1 d . . .
H16A H 0.1852 -0.1428 0.2730 0.034 Uiso 1 1 calc R . .
C17 C 0.3014(7) -0.0848(5) 0.3291(3) 0.0261(18) Uani 1 1 d . . .
H17A H 0.3645 -0.1257 0.3218 0.031 Uiso 1 1 calc R . .
C18 C 0.3210(6) -0.0145(5) 0.3688(3) 0.0203(17) Uani 1 1 d . . .
C19 C 0.0036(6) 0.0852(5) 0.3654(3) 0.0222(17) Uani 1 1 d . . .
H19A H 0.0300 0.1435 0.3862 0.027 Uiso 1 1 calc R . .
C20 C -0.0736(7) 0.1174(5) 0.3159(3) 0.034(2) Uani 1 1 d . . .
H20A H -0.0264 0.1553 0.2929 0.051 Uiso 1 1 calc R . .
H20B H -0.1386 0.1566 0.3269 0.051 Uiso 1 1 calc R . .
H20C H -0.1055 0.0613 0.2962 0.051 Uiso 1 1 calc R . .
C21 C -0.0661(6) 0.0225(5) 0.4013(3) 0.0290(19) Uani 1 1 d . . .
H21A H -0.0154 0.0044 0.4335 0.044 Uiso 1 1 calc R . .
H21B H -0.0930 -0.0353 0.3818 0.044 Uiso 1 1 calc R . .
H21C H -0.1344 0.0581 0.4118 0.044 Uiso 1 1 calc R . .
C22 C 0.4372(6) -0.0112(5) 0.4034(3) 0.0263(19) Uani 1 1 d . . .
H22A H 0.4463 0.0540 0.4197 0.032 Uiso 1 1 calc R . .
C23 C 0.4346(7) -0.0855(5) 0.4496(3) 0.032(2) Uani 1 1 d . . .
H23A H 0.3656 -0.0737 0.4693 0.049 Uiso 1 1 calc R . .
H23B H 0.5065 -0.0792 0.4740 0.049 Uiso 1 1 calc R . .
H23C H 0.4302 -0.1502 0.4345 0.049 Uiso 1 1 calc R . .
C24 C 0.5451(6) -0.0315(5) 0.3731(3) 0.032(2) Uani 1 1 d . . .
H24A H 0.5444 0.0111 0.3420 0.048 Uiso 1 1 calc R . .
H24B H 0.5431 -0.0982 0.3610 0.048 Uiso 1 1 calc R . .
H24C H 0.6170 -0.0204 0.3969 0.048 Uiso 1 1 calc R . .
C25 C 0.2229(6) 0.1162(5) 0.4694(3) 0.0210(17) Uani 1 1 d . . .
H25A H 0.2711 0.0626 0.4852 0.025 Uiso 1 1 calc R . .
H25B H 0.1388 0.1007 0.4720 0.025 Uiso 1 1 calc R . .
C26 C 0.2483(7) 0.2179(5) 0.5538(3) 0.0260(19) Uani 1 1 d . . .
H26A H 0.2231 0.1667 0.5749 0.031 Uiso 1 1 calc R . .
C27 C 0.2793(7) 0.3039(5) 0.5768(3) 0.0286(19) Uani 1 1 d . . .
H27A H 0.2758 0.3126 0.6142 0.034 Uiso 1 1 calc R . .
C28 C 0.3156(6) 0.3778(5) 0.5461(3) 0.0290(19) Uani 1 1 d . . .
H28A H 0.3371 0.4377 0.5620 0.035 Uiso 1 1 calc R . .
C29 C 0.3202(6) 0.3637(5) 0.4919(3) 0.0226(17) Uani 1 1 d . . .
C30 C 0.3589(7) 0.4365(5) 0.4530(3) 0.0287(19) Uani 1 1 d . . .
H30A H 0.2962 0.4849 0.4454 0.034 Uiso 1 1 calc R . .
H30B H 0.4307 0.4696 0.4688 0.034 Uiso 1 1 calc R . .
C31 C 0.4878(6) 0.4205(5) 0.3786(3) 0.0192(17) Uani 1 1 d . . .
C32 C 0.4792(7) 0.5026(5) 0.3451(3) 0.0230(17) Uani 1 1 d . . .
C33 C 0.5794(7) 0.5275(5) 0.3196(3) 0.0233(18) Uani 1 1 d . . .
H33A H 0.5768 0.5825 0.2973 0.028 Uiso 1 1 calc R . .
C34 C 0.6802(7) 0.4750(5) 0.3261(3) 0.0257(18) Uani 1 1 d . . .
H34A H 0.7457 0.4925 0.3073 0.031 Uiso 1 1 calc R . .
C35 C 0.6884(7) 0.3962(5) 0.3598(3) 0.0270(18) Uani 1 1 d . . .
H35A H 0.7604 0.3618 0.3652 0.032 Uiso 1 1 calc R . .
C36 C 0.3710(7) 0.5674(5) 0.3400(3) 0.0250(18) Uani 1 1 d . . .
H36A H 0.3069 0.5343 0.3575 0.030 Uiso 1 1 calc R . .
C37 C 0.3258(7) 0.5867(6) 0.2819(3) 0.038(2) Uani 1 1 d . . .
H37A H 0.2535 0.6248 0.2808 0.057 Uiso 1 1 calc R . .
H37B H 0.3091 0.5258 0.2634 0.057 Uiso 1 1 calc R . .
H37C H 0.3858 0.6217 0.2642 0.057 Uiso 1 1 calc R . .
C38 C 0.3990(7) 0.6599(5) 0.3700(3) 0.037(2) Uani 1 1 d . . .
H38A H 0.4190 0.6460 0.4081 0.056 Uiso 1 1 calc R . .
H38B H 0.3302 0.7022 0.3660 0.056 Uiso 1 1 calc R . .
H38C H 0.4660 0.6914 0.3554 0.056 Uiso 1 1 calc R . .
C39 C 0.2540(6) 0.2065(5) 0.4995(3) 0.0188(17) Uani 1 1 d . . .
C40 C 0.5916(6) 0.3675(5) 0.3856(3) 0.0221(17) Uani 1 1 d . . .
C41 C 0.6018(7) 0.2832(5) 0.4250(3) 0.0257(18) Uani 1 1 d . . .
H41A H 0.5217 0.2542 0.4255 0.031 Uiso 1 1 calc R . .
C42 C 0.6394(8) 0.3190(5) 0.4809(3) 0.042(2) Uani 1 1 d . . .
H42A H 0.6444 0.2651 0.5059 0.063 Uiso 1 1 calc R . .
H42B H 0.5815 0.3654 0.4916 0.063 Uiso 1 1 calc R . .
H42C H 0.7168 0.3499 0.4813 0.063 Uiso 1 1 calc R . .
C43 C 0.6852(7) 0.2052(5) 0.4091(3) 0.032(2) Uani 1 1 d . . .
H43A H 0.6637 0.1865 0.3718 0.047 Uiso 1 1 calc R . .
H43B H 0.6792 0.1496 0.4325 0.047 Uiso 1 1 calc R . .
H43C H 0.7663 0.2294 0.4128 0.047 Uiso 1 1 calc R . .

loop_
_atom_site_aniso_label
_atom_site_aniso_U_11
_atom_site_aniso_U_22
_atom_site_aniso_U_33
_atom_site_aniso_U_23
_atom_site_aniso_U_13
_atom_site_aniso_U_12
C1S 0.074(8) 0.064(8) 0.057(7) 0.006(6) 0.019(6) 0.014(6)
C2S 0.077(9) 0.067(8) 0.083(9) 0.011(7) 0.004(7) 0.013(7)
C3S 0.060(7) 0.049(7) 0.065(8) 0.002(5) -0.011(6) 0.000(5)
C4S 0.066(8) 0.051(7) 0.058(7) 0.009(5) 0.001(6) 0.007(5)
C5S 0.072(8) 0.062(7) 0.073(8) 0.005(6) 0.016(7) 0.003(6)
C6S 0.082(9) 0.084(9) 0.075(9) 0.020(7) 0.021(7) 0.007(7)
C7S 0.071(9) 0.056(8) 0.160(13) 0.047(8) -0.026(9) -0.016(6)
U1 0.02529(15) 0.01502(14) 0.01388(13) -0.00087(13) 0.00408(10) -0.00016(14)
I1 0.0339(3) 0.0328(3) 0.0331(3) -0.0010(2) 0.0013(2) 0.0060(2)
N1 0.017(3) 0.020(3) 0.014(3) -0.004(3) 0.004(3) 0.002(3)
N2 0.013(3) 0.024(3) 0.018(3) 0.002(3) 0.002(3) -0.002(3)
N3 0.021(3) 0.018(3) 0.016(3) 0.000(3) 0.011(3) 0.000(3)
C6 0.029(5) 0.016(4) 0.026(4) -0.003(3) 0.008(4) 0.001(3)
C7 0.033(5) 0.020(4) 0.013(4) -0.009(3) 0.009(3) 0.008(3)
C8 0.044(5) 0.019(4) 0.019(4) -0.004(3) 0.011(4) 0.005(4)
C9 0.038(5) 0.026(4) 0.020(4) -0.001(3) 0.002(4) 0.007(4)
C10 0.034(5) 0.043(5) 0.014(4) 0.002(4) 0.005(4) 0.013(4)
C11 0.031(5) 0.033(5) 0.021(4) -0.004(4) 0.007(4) -0.001(4)
C12 0.036(5) 0.018(4) 0.019(4) 0.000(3) 0.010(4) 0.002(4)
C13 0.023(5) 0.014(4) 0.018(4) 0.002(3) -0.001(3) -0.004(3)
C14 0.026(4) 0.011(4) 0.020(4) 0.006(3) 0.001(3) -0.003(3)
C15 0.033(5) 0.028(4) 0.021(4) 0.001(3) 0.000(4) -0.010(4)
C16 0.044(6) 0.026(4) 0.015(4) -0.002(3) 0.001(4) -0.014(4)
C17 0.036(5) 0.015(4) 0.028(4) -0.003(3) 0.009(4) 0.006(3)
C18 0.025(5) 0.012(4) 0.024(4) 0.003(3) 0.004(4) -0.005(3)
C19 0.022(4) 0.027(4) 0.018(4) 0.004(3) 0.003(3) -0.007(3)
C20 0.037(5) 0.032(5) 0.033(5) 0.005(4) 0.000(4) -0.001(4)
C21 0.029(5) 0.027(4) 0.032(5) -0.003(4) 0.006(4) -0.007(4)
C22 0.036(5) 0.016(4) 0.027(4) 0.001(3) 0.000(4) 0.007(3)
C23 0.043(5) 0.034(5) 0.020(4) 0.004(4) 0.001(4) -0.002(4)
C24 0.027(5) 0.023(4) 0.047(5) 0.000(4) 0.008(4) 0.015(4)
C25 0.024(4) 0.017(4) 0.022(4) -0.002(3) 0.003(3) -0.001(3)
C26 0.037(5) 0.029(5) 0.013(4) 0.002(3) 0.002(3) -0.009(4)
C27 0.037(5) 0.036(5) 0.013(4) -0.005(4) 0.007(4) -0.002(4)
C28 0.033(5) 0.029(5) 0.026(5) -0.009(4) 0.009(4) -0.005(4)
C29 0.023(4) 0.021(4) 0.024(4) -0.007(3) 0.006(3) -0.005(3)
C30 0.031(5) 0.030(4) 0.028(5) -0.007(4) 0.017(4) -0.003(4)
C31 0.034(5) 0.018(4) 0.006(4) -0.001(3) 0.004(3) -0.010(3)
C32 0.035(5) 0.016(4) 0.017(4) 0.000(3) -0.002(4) -0.003(3)
C33 0.036(5) 0.019(4) 0.015(4) 0.006(3) 0.004(4) -0.004(4)
C34 0.032(5) 0.030(4) 0.018(4) 0.001(3) 0.018(4) -0.011(4)
C35 0.029(5) 0.026(4) 0.027(4) -0.002(4) 0.008(4) 0.004(4)
C36 0.029(5) 0.019(4) 0.028(5) 0.003(3) 0.007(4) 0.000(3)
C37 0.043(6) 0.043(5) 0.025(5) -0.009(4) -0.017(4) 0.006(4)
C38 0.044(6) 0.029(5) 0.039(5) -0.006(4) 0.000(4) 0.004(4)
C39 0.016(4) 0.020(4) 0.020(4) 0.002(3) -0.001(3) -0.001(3)
C40 0.031(5) 0.015(4) 0.023(4) -0.004(3) 0.011(4) 0.004(3)
C41 0.033(5) 0.015(4) 0.031(5) 0.004(3) 0.010(4) 0.002(3)
C42 0.075(7) 0.020(4) 0.033(5) 0.002(4) 0.014(5) 0.010(4)
C43 0.036(5) 0.024(4) 0.033(5) 0.005(4) -0.003(4) 0.006(4)

loop_
_atom_type_symbol
_atom_type_description
_atom_type_scat_dispersion_real
_atom_type_scat_dispersion_imag
_atom_type_scat_source
C C 0.0033 0.0016 'International Tables Vol C Tables 4.2.6.8 and 6.1.1.4'
H H 0.0000 0.0000 'International Tables Vol C Tables 4.2.6.8 and 6.1.1.4'
I I -0.4742 1.8119 'International Tables Vol C Tables 4.2.6.8 and 6.1.1.4'
N N 0.0061 0.0033 'International Tables Vol C Tables 4.2.6.8 and 6.1.1.4'
U U -9.6767 9.6646 'International Tables Vol C Tables 4.2.6.8 and 6.1.1.4'

loop_
_geom_angle_atom_site_label_1
_geom_angle_atom_site_label_2
_geom_angle_atom_site_label_3
_geom_angle
_geom_angle_site_symmetry_1
_geom_angle_site_symmetry_3
_geom_angle_publ_flag
C2S C1S C6S 118.5(11) . . ?
C2S C1S C7S 123.1(11) . . ?
C6S C1S C7S 118.2(11) . . ?
C1S C2S C3S 120.6(11) . . ?
C1S C2S H2S 119.7 . . ?
C3S C2S H2S 119.7 . . ?
C4S C3S C2S 118.8(10) . . ?
C4S C3S H3S 120.6 . . ?
C2S C3S H3S 120.6 . . ?
C3S C4S C5S 120.6(10) . . ?
C3S C4S H4S 119.7 . . ?
C5S C4S H4S 119.7 . . ?
C6S C5S C4S 120.5(11) . . ?
C6S C5S H5S 119.7 . . ?
C4S C5S H5S 119.7 . . ?
C5S C6S C1S 120.9(12) . . ?
C5S C6S H6S 119.5 . . ?
C1S C6S H6S 119.5 . . ?
C7S C7S C1S 114.1(13) 3_766 . ?
C7S C7S H7S1 123.0 3_766 . ?
C1S C7S H7S1 123.0 . . ?
N3 U1 N1 128.95(19) . . ?
N3 U1 N2 66.20(18) . . ?
N1 U1 N2 65.17(18) . . ?
N3 U1 C6 102.9(2) . . ?
N1 U1 C6 102.4(2) . . ?
N2 U1 C6 137.6(2) . . ?
N3 U1 C7 111.3(2) . . ?
N1 U1 C7 113.27(19) . . ?
N2 U1 C7 168.69(19) . . ?
C6 U1 C7 31.1(2) . . ?
N3 U1 I1 92.79(14) . . ?
N1 U1 I1 107.29(14) . . ?
N2 U1 I1 96.78(12) . . ?
C6 U1 I1 125.27(16) . . ?
C7 U1 I1 94.34(15) . . ?
C13 N1 C25 116.7(5) . . ?
C13 N1 U1 114.0(4) . . ?
C25 N1 U1 129.1(4) . . ?
C39 N2 C29 119.4(6) . . ?
C39 N2 U1 121.6(4) . . ?
C29 N2 U1 118.9(4) . . ?
C31 N3 C30 116.6(5) . . ?
C31 N3 U1 117.9(4) . . ?
C30 N3 U1 124.7(4) . . ?
C7 C6 U1 85.5(4) . . ?
C7 C6 H6A 114.4 . . ?
U1 C6 H6A 114.4 . . ?
C7 C6 H6B 114.4 . . ?
U1 C6 H6B 114.4 . . ?
H6A C6 H6B 111.5 . . ?
C12 C7 C8 115.5(7) . . ?
C12 C7 C6 121.4(6) . . ?
C8 C7 C6 122.3(7) . . ?
C12 C7 U1 94.9(4) . . ?
C8 C7 U1 103.9(4) . . ?
C6 C7 U1 63.4(3) . . ?
C9 C8 C7 121.0(7) . . ?
C9 C8 H8A 119.5 . . ?
C7 C8 H8A 119.5 . . ?
C8 C9 C10 121.1(7) . . ?
C8 C9 H9A 119.4 . . ?
C10 C9 H9A 119.4 . . ?
C9 C10 C11 120.0(7) . . ?
C9 C10 H10A 120.0 . . ?
C11 C10 H10A 120.0 . . ?
C12 C11 C10 118.9(7) . . ?
C12 C11 H11A 120.6 . . ?
C10 C11 H11A 120.6 . . ?
C11 C12 C7 123.3(7) . . ?
C11 C12 H12A 118.3 . . ?
C7 C12 H12A 118.3 . . ?
C14 C13 C18 120.8(6) . . ?
C14 C13 N1 118.6(6) . . ?
C18 C13 N1 120.3(6) . . ?
C13 C14 C15 118.0(7) . . ?
C13 C14 C19 123.4(6) . . ?
C15 C14 C19 118.6(7) . . ?
C16 C15 C14 120.7(7) . . ?
C16 C15 H15A 119.6 . . ?
C14 C15 H15A 119.6 . . ?
C17 C16 C15 120.5(7) . . ?
C17 C16 H16A 119.8 . . ?
C15 C16 H16A 119.8 . . ?
C16 C17 C18 122.1(7) . . ?
C16 C17 H17A 119.0 . . ?
C18 C17 H17A 119.0 . . ?
C17 C18 C13 117.7(7) . . ?
C17 C18 C22 120.2(6) . . ?
C13 C18 C22 121.8(6) . . ?
C20 C19 C14 112.8(6) . . ?
C20 C19 C21 111.0(6) . . ?
C14 C19 C21 109.2(6) . . ?
C20 C19 H19A 107.9 . . ?
C14 C19 H19A 107.9 . . ?
C21 C19 H19A 107.9 . . ?
C19 C20 H20A 109.5 . . ?
C19 C20 H20B 109.5 . . ?
H20A C20 H20B 109.5 . . ?
C19 C20 H20C 109.5 . . ?
H20A C20 H20C 109.5 . . ?
H20B C20 H20C 109.5 . . ?
C19 C21 H21A 109.5 . . ?
C19 C21 H21B 109.5 . . ?
H21A C21 H21B 109.5 . . ?
C19 C21 H21C 109.5 . . ?
H21A C21 H21C 109.5 . . ?
H21B C21 H21C 109.5 . . ?
C18 C22 C24 114.1(6) . . ?
C18 C22 C23 109.3(6) . . ?
C24 C22 C23 108.4(6) . . ?
C18 C22 H22A 108.3 . . ?
C24 C22 H22A 108.3 . . ?
C23 C22 H22A 108.3 . . ?
C22 C23 H23A 109.5 . . ?
C22 C23 H23B 109.5 . . ?
H23A C23 H23B 109.5 . . ?
C22 C23 H23C 109.5 . . ?
H23A C23 H23C 109.5 . . ?
H23B C23 H23C 109.5 . . ?
C22 C24 H24A 109.5 . . ?
C22 C24 H24B 109.5 . . ?
H24A C24 H24B 109.5 . . ?
C22 C24 H24C 109.5 . . ?
H24A C24 H24C 109.5 . . ?
H24B C24 H24C 109.5 . . ?
N1 C25 C39 109.5(5) . . ?
N1 C25 H25A 109.8 . . ?
C39 C25 H25A 109.8 . . ?
N1 C25 H25B 109.8 . . ?
C39 C25 H25B 109.8 . . ?
H25A C25 H25B 108.2 . . ?
C27 C26 C39 119.1(7) . . ?
C27 C26 H26A 120.5 . . ?
C39 C26 H26A 120.5 . . ?
C26 C27 C28 120.3(7) . . ?
C26 C27 H27A 119.8 . . ?
C28 C27 H27A 119.8 . . ?
C27 C28 C29 118.9(7) . . ?
C27 C28 H28A 120.5 . . ?
C29 C28 H28A 120.5 . . ?
N2 C29 C28 120.9(7) . . ?
N2 C29 C30 113.5(6) . . ?
C28 C29 C30 125.6(6) . . ?
N3 C30 C29 109.6(6) . . ?
N3 C30 H30A 109.7 . . ?
C29 C30 H30A 109.7 . . ?
N3 C30 H30B 109.7 . . ?
C29 C30 H30B 109.7 . . ?
H30A C30 H30B 108.2 . . ?
C40 C31 C32 121.2(7) . . ?
C40 C31 N3 120.0(6) . . ?
C32 C31 N3 118.7(7) . . ?
C33 C32 C31 117.1(7) . . ?
C33 C32 C36 119.9(6) . . ?
C31 C32 C36 122.8(7) . . ?
C34 C33 C32 121.6(7) . . ?
C34 C33 H33A 119.2 . . ?
C32 C33 H33A 119.2 . . ?
C33 C34 C35 120.7(7) . . ?
C33 C34 H34A 119.6 . . ?
C35 C34 H34A 119.6 . . ?
C34 C35 C40 120.1(7) . . ?
C34 C35 H35A 119.9 . . ?
C40 C35 H35A 119.9 . . ?
C38 C36 C37 111.2(6) . . ?
C38 C36 C32 109.5(6) . . ?
C37 C36 C32 112.6(6) . . ?
C38 C36 H36A 107.8 . . ?
C37 C36 H36A 107.8 . . ?
C32 C36 H36A 107.8 . . ?
C36 C37 H37A 109.5 . . ?
C36 C37 H37B 109.5 . . ?
H37A C37 H37B 109.5 . . ?
C36 C37 H37C 109.5 . . ?
H37A C37 H37C 109.5 . . ?
H37B C37 H37C 109.5 . . ?
C36 C38 H38A 109.5 . . ?
C36 C38 H38B 109.5 . . ?
H38A C38 H38B 109.5 . . ?
C36 C38 H38C 109.5 . . ?
H38A C38 H38C 109.5 . . ?
H38B C38 H38C 109.5 . . ?
N2 C39 C26 121.4(6) . . ?
N2 C39 C25 114.1(6) . . ?
C26 C39 C25 124.5(6) . . ?
C35 C40 C31 119.2(6) . . ?
C35 C40 C41 120.3(6) . . ?
C31 C40 C41 120.3(6) . . ?
C42 C41 C43 110.4(6) . . ?
C42 C41 C40 109.9(6) . . ?
C43 C41 C40 113.2(6) . . ?
C42 C41 H41A 107.7 . . ?
C43 C41 H41A 107.7 . . ?
C40 C41 H41A 107.7 . . ?
C41 C42 H42A 109.5 . . ?
C41 C42 H42B 109.5 . . ?
H42A C42 H42B 109.5 . . ?
C41 C42 H42C 109.5 . . ?
H42A C42 H42C 109.5 . . ?
H42B C42 H42C 109.5 . . ?
C41 C43 H43A 109.5 . . ?
C41 C43 H43B 109.5 . . ?
H43A C43 H43B 109.5 . . ?
C41 C43 H43C 109.5 . . ?
H43A C43 H43C 109.5 . . ?
H43B C43 H43C 109.5 . . ?

loop_
_geom_bond_atom_site_label_1
_geom_bond_atom_site_label_2
_geom_bond_distance
_geom_bond_site_symmetry_2
_geom_bond_publ_flag
C1S C2S 1.372(14) . ?
C1S C6S 1.390(14) . ?
C1S C7S 1.538(14) . ?
C2S C3S 1.417(14) . ?
C2S H2S 0.9500 . ?
C3S C4S 1.355(13) . ?
C3S H3S 0.9500 . ?
C4S C5S 1.380(13) . ?
C4S H4S 0.9500 . ?
C5S C6S 1.352(14) . ?
C5S H5S 0.9500 . ?
C6S H6S 0.9500 . ?
C7S C7S 1.38(2) 3_766 ?
C7S H7S1 0.9500 . ?
U1 N3 2.194(5) . ?
U1 N1 2.220(5) . ?
U1 N2 2.485(5) . ?
U1 C6 2.504(7) . ?
U1 C7 2.793(6) . ?
U1 I1 3.0284(7) . ?
N1 C13 1.450(8) . ?
N1 C25 1.471(8) . ?
N2 C39 1.347(8) . ?
N2 C29 1.360(8) . ?
N3 C31 1.456(8) . ?
N3 C30 1.468(8) . ?
C6 C7 1.447(9) . ?
C6 H6A 0.9900 . ?
C6 H6B 0.9900 . ?
C7 C12 1.412(10) . ?
C7 C8 1.425(9) . ?
C8 C9 1.377(10) . ?
C8 H8A 0.9500 . ?
C9 C10 1.383(10) . ?
C9 H9A 0.9500 . ?
C10 C11 1.388(10) . ?
C10 H10A 0.9500 . ?
C11 C12 1.379(10) . ?
C11 H11A 0.9500 . ?
C12 H12A 0.9500 . ?
C13 C14 1.409(9) . ?
C13 C18 1.412(9) . ?
C14 C15 1.424(10) . ?
C14 C19 1.525(10) . ?
C15 C16 1.368(10) . ?
C15 H15A 0.9500 . ?
C16 C17 1.364(10) . ?
C16 H16A 0.9500 . ?
C17 C18 1.402(9) . ?
C17 H17A 0.9500 . ?
C18 C22 1.517(9) . ?
C19 C20 1.521(9) . ?
C19 C21 1.530(9) . ?
C19 H19A 1.0000 . ?
C20 H20A 0.9800 . ?
C20 H20B 0.9800 . ?
C20 H20C 0.9800 . ?
C21 H21A 0.9800 . ?
C21 H21B 0.9800 . ?
C21 H21C 0.9800 . ?
C22 C24 1.530(10) . ?
C22 C23 1.558(9) . ?
C22 H22A 1.0000 . ?
C23 H23A 0.9800 . ?
C23 H23B 0.9800 . ?
C23 H23C 0.9800 . ?
C24 H24A 0.9800 . ?
C24 H24B 0.9800 . ?
C24 H24C 0.9800 . ?
C25 C39 1.497(9) . ?
C25 H25A 0.9900 . ?
C25 H25B 0.9900 . ?
C26 C27 1.367(10) . ?
C26 C39 1.377(9) . ?
C26 H26A 0.9500 . ?
C27 C28 1.374(10) . ?
C27 H27A 0.9500 . ?
C28 C29 1.380(9) . ?
C28 H28A 0.9500 . ?
C29 C30 1.504(9) . ?
C30 H30A 0.9900 . ?
C30 H30B 0.9900 . ?
C31 C40 1.393(10) . ?
C31 C32 1.420(9) . ?
C32 C33 1.402(10) . ?
C32 C36 1.526(10) . ?
C33 C34 1.361(10) . ?
C33 H33A 0.9500 . ?
C34 C35 1.386(10) . ?
C34 H34A 0.9500 . ?
C35 C40 1.388(10) . ?
C35 H35A 0.9500 . ?
C36 C38 1.517(10) . ?
C36 C37 1.525(10) . ?
C36 H36A 1.0000 . ?
C37 H37A 0.9800 . ?
C37 H37B 0.9800 . ?
C37 H37C 0.9800 . ?
C38 H38A 0.9800 . ?
C38 H38B 0.9800 . ?
C38 H38C 0.9800 . ?
C40 C41 1.535(9) . ?
C41 C42 1.513(10) . ?
C41 C43 1.523(9) . ?
C41 H41A 1.0000 . ?
C42 H42A 0.9800 . ?
C42 H42B 0.9800 . ?
C42 H42C 0.9800 . ?
C43 H43A 0.9800 . ?
C43 H43B 0.9800 . ?
C43 H43C 0.9800 . ?
